data_7709851
loop_
_publ_author_name
'Li, Jing'
'Yao, Shu-Li'
'Zheng, Teng-Fei'
'Xu, Hui'
'Li, Jin-Yan'
'Peng, Yan'
'Chen, Jing-Lin'
'Liu, Sui-Jun'
'Wen, He-Rui'

_publ_section_title
;
 Turn-on and blue-shift fluorescence sensor toward l-histidine based on
 stable CdII metal--organic framework with tetranuclear cluster units
;
_journal_name_full 'Dalton Transactions'
_journal_paper_doi 10.1039/D2DT00390B
_journal_year 2022
_chemical_formula_moiety 'C50 H28 Cd2 N6 O8 S2, C3 H7 N O'
_chemical_formula_sum 'C53 H35 Cd2 N7 O9 S2'
_chemical_formula_weight 1202.80
_space_group_crystal_system triclinic
_space_group_IT_number 2
_space_group_name_Hall '-P 1'
_space_group_name_H-M_alt 'P -1'
_atom_sites_solution_hydrogens geom
_atom_sites_solution_primary dual
_atom_sites_solution_secondary difmap
_audit_creation_date 2021-11-11
_audit_creation_method
;
Olex2 1.2
(compiled 2018.05.29 svn.r3508 for OlexSys, GUI svn.r5506)
;
_audit_update_record
;
2022-01-13 deposited with the CCDC.	2022-03-14 downloaded from the CCDC.
;
_cell_angle_alpha 104.1000(10)
_cell_angle_beta 91.2710(10)
_cell_angle_gamma 97.8770(10)
_cell_formula_units_Z 2
_cell_length_a 10.9662(3)
_cell_length_b 11.9668(4)
_cell_length_c 18.1565(6)
_cell_measurement_reflns_used 9876
_cell_measurement_temperature 291
_cell_measurement_theta_max 27.451
_cell_measurement_theta_min 3.067
_cell_volume 2285.26(12)
_computing_cell_refinement 'SAINT V8.38A (?, 2016)'
_computing_data_reduction 'SAINT V8.38A (?, 2016)'
_computing_molecular_graphics 'Olex2 (Dolomanov et al., 2009)'
_computing_publication_material 'Olex2 (Dolomanov et al., 2009)'
_computing_structure_refinement 'XL (Sheldrick, 2008)'
_computing_structure_solution 'XT (Sheldrick, 2015)'
_diffrn_ambient_temperature 291.0
_diffrn_measured_fraction_theta_full 0.994
_diffrn_measured_fraction_theta_max 0.994
_diffrn_measurement_device_type 'CCD area detector'
_diffrn_measurement_method 'phi and omega scans'
_diffrn_radiation_monochromator graphite
_diffrn_radiation_type MoK\a
_diffrn_radiation_wavelength 0.71073
_diffrn_reflns_av_R_equivalents 0.0354
_diffrn_reflns_av_unetI/netI 0.0422
_diffrn_reflns_limit_h_max 14
_diffrn_reflns_limit_h_min -14
_diffrn_reflns_limit_k_max 15
_diffrn_reflns_limit_k_min -15
_diffrn_reflns_limit_l_max 23
_diffrn_reflns_limit_l_min -23
_diffrn_reflns_number 34796
_diffrn_reflns_theta_full 27.50
_diffrn_reflns_theta_max 27.50
_diffrn_reflns_theta_min 2.79
_diffrn_source 'fine-focus sealed tube'
_exptl_absorpt_coefficient_mu 1.093
_exptl_absorpt_correction_T_max 291
_exptl_absorpt_correction_T_min 291
_exptl_absorpt_correction_type multi-scan
_exptl_crystal_colour 'metallic yellowish yellow'
_exptl_crystal_colour_lustre metallic
_exptl_crystal_colour_modifier yellowish
_exptl_crystal_colour_primary yellow
_exptl_crystal_density_diffrn 1.748
_exptl_crystal_density_method 'not measured'
_exptl_crystal_description block
_exptl_crystal_F_000 1204
_exptl_crystal_size_max 0.15
_exptl_crystal_size_mid 0.1
_exptl_crystal_size_min 0.1
_refine_diff_density_max 0.548
_refine_diff_density_min -0.577
_refine_diff_density_rms 0.081
_refine_ls_extinction_method none
_refine_ls_goodness_of_fit_ref 1.032
_refine_ls_hydrogen_treatment constr
_refine_ls_matrix_type full
_refine_ls_number_parameters 660
_refine_ls_number_reflns 10451
_refine_ls_number_restraints 0
_refine_ls_restrained_S_all 1.032
_refine_ls_R_factor_all 0.0502
_refine_ls_R_factor_gt 0.0307
_refine_ls_shift/su_max 0.002
_refine_ls_shift/su_mean 0.000
_refine_ls_structure_factor_coef Fsqd
_refine_ls_weighting_details 'calc w=1/[\s^2^(Fo^2^)+(0.0206P)^2^+1.4966P] where P=(Fo^2^+2Fc^2^)/3'
_refine_ls_weighting_scheme calc
_refine_ls_wR_factor_gt 0.0579
_refine_ls_wR_factor_ref 0.0646
_reflns_number_gt 8018
_reflns_number_total 10451
_reflns_threshold_expression >2sigma(I)
_cod_data_source_file d2dt00390b2.cif
_cod_data_source_block JXUST-14
_cod_database_code 7709851
_olex2_refinement_description
;
1. Fixed Uiso
 At 1.2 times of:
  All C(H) groups
 At 1.5 times of:
  All C(H,H,H) groups
2.a Aromatic/amide H refined with riding coordinates:
 C4(H4), C3(H3), C6(H6), C7(H7), C18(H18), C12(H12), C16(H16), C13(H13),
 C15(H15), C19(H19), C29(H29), C27(H27), C26(H26), C24(H24), C23(H23), C30(H30),
  C35(H35), C36(H36), C38(H38), C39(H39), C41(H41), C42(H42), C44(H44),
 C45(H45), C47(H47), C48(H48), C49(H49), C50(H50), C51(H51)
2.b Idealised Me refined as rotating group:
 C52(H52A,H52B,H52C), C53(H53A,H53B,H53C)
;
_olex2_submission_special_instructions 'No special instructions were received'

loop_
_space_group_symop_id
_space_group_symop_operation_xyz
1 'x, y, z'
2 '-x, -y, -z'

loop_
_atom_site_label
_atom_site_type_symbol
_atom_site_fract_x
_atom_site_fract_y
_atom_site_fract_z
_atom_site_U_iso_or_equiv
_atom_site_adp_type
_atom_site_occupancy
_atom_site_calc_flag
_atom_site_disorder_assembly
_atom_site_disorder_group
_atom_site_refinement_flags_posn
Cd1 Cd 0.674401(17) 0.021726(16) -0.505326(10) 0.02105(5) Uani 1 d . . .
C1 C 0.7016(2) 0.1062(2) -0.35127(14) 0.0231(6) Uani 1 d . . .
O1 O 0.65387(17) 0.17154(17) -0.38555(10) 0.0299(4) Uani 1 d . . .
N1 N 0.4087(2) 0.1788(2) -0.04961(14) 0.0372(6) Uani 1 d . . .
S1 S 0.29848(8) 0.19949(8) 0.00691(5) 0.0457(2) Uani 1 d . . .
Cd2 Cd 0.508115(17) 0.288798(17) 0.601655(10) 0.02346(6) Uani 1 d . . .
C2 C 0.6927(2) 0.1226(2) -0.26722(14) 0.0237(6) Uani 1 d . . .
O2 O 0.75243(18) 0.02337(17) -0.38776(10) 0.0328(5) Uani 1 d . . .
N2 N 0.3621(2) 0.1910(2) 0.08581(13) 0.0366(6) Uani 1 d . . .
S2 S 0.23559(8) 0.46876(8) 1.14071(5) 0.0445(2) Uani 1 d . . .
N5 N 0.0098(3) 0.1086(3) 0.1874(2) 0.0593(9) Uani 1 d . . .
O5 O 0.5121(2) 0.40736(19) 0.72004(11) 0.0401(5) Uani 1 d . . .
C5 C 0.6506(2) 0.1342(2) -0.11476(14) 0.0255(6) Uani 1 d . . .
N4 N 0.1320(2) 0.5489(2) 1.17094(14) 0.0364(6) Uani 1 d . . .
O4 O 0.50089(16) 0.09329(16) 0.46577(10) 0.0262(4) Uani 1 d . . .
C4 C 0.6106(3) 0.2147(2) -0.15008(15) 0.0301(6) Uani 1 d . . .
H4 H 0.5696 0.2730 -0.1226 0.036 Uiso 1 calc . . R
N3 N 0.2524(2) 0.4896(2) 1.05693(15) 0.0375(6) Uani 1 d . . .
O3 O 0.44839(19) 0.26898(17) 0.47828(10) 0.0322(5) Uani 1 d . . .
C3 C 0.6313(3) 0.2089(2) -0.22589(15) 0.0296(6) Uani 1 d . . .
H3 H 0.6039 0.2629 -0.2490 0.035 Uiso 1 calc . . R
O6 O 0.3581(2) 0.42357(19) 0.64598(11) 0.0416(5) Uani 1 d . . .
C6 C 0.7172(3) 0.0514(3) -0.15555(15) 0.0297(6) Uani 1 d . . .
H6 H 0.7486 -0.0001 -0.1318 0.036 Uiso 1 calc . . R
N6 N 0.6783(2) 0.4178(2) 0.58035(14) 0.0313(6) Uani 1 d . . .
N7 N 1.1776(2) 0.8415(2) 0.54444(13) 0.0312(6) Uani 1 d . . .
O7 O -0.36524(17) 0.85931(16) 1.37439(11) 0.0301(4) Uani 1 d . . .
C7 C 0.7369(3) 0.0452(3) -0.23139(15) 0.0284(6) Uani 1 d . . .
H7 H 0.7803 -0.0115 -0.2585 0.034 Uiso 1 calc . . R
O8 O -0.18809(19) 0.89792(18) 1.44125(11) 0.0372(5) Uani 1 d . . .
C8 C 0.6212(2) 0.1364(2) -0.03516(14) 0.0253(6) Uani 1 d . . .
O9 O 0.0579(4) 0.1202(4) 0.0686(2) 0.1125(13) Uani 1 d . . .
C9 C 0.5049(3) 0.1631(2) -0.00762(15) 0.0262(6) Uani 1 d . . .
C17 C 0.4965(2) 0.1684(2) 0.35542(14) 0.0216(5) Uani 1 d . . .
C18 C 0.5509(2) 0.0775(2) 0.31272(14) 0.0240(6) Uani 1 d . . .
H18 H 0.5719 0.0197 0.3347 0.029 Uiso 1 calc . . R
C10 C 0.4784(3) 0.1699(2) 0.07038(15) 0.0276(6) Uani 1 d . . .
C11 C 0.5660(3) 0.1494(2) 0.12254(15) 0.0263(6) Uani 1 d . . .
C14 C 0.5403(2) 0.1565(2) 0.20307(14) 0.0249(6) Uani 1 d . . .
C12 C 0.6745(3) 0.1194(3) 0.09285(15) 0.0314(7) Uani 1 d . . .
H12 H 0.7332 0.1028 0.1248 0.038 Uiso 1 calc . . R
C16 C 0.4630(3) 0.2524(2) 0.32155(15) 0.0288(6) Uani 1 d . . .
H16 H 0.4272 0.3139 0.3500 0.035 Uiso 1 calc . . R
C13 C 0.7015(3) 0.1123(3) 0.01586(15) 0.0305(6) Uani 1 d . . .
H13 H 0.7765 0.0905 -0.0006 0.037 Uiso 1 calc . . R
C15 C 0.4826(3) 0.2455(2) 0.24573(15) 0.0301(6) Uani 1 d . . .
H15 H 0.4569 0.3007 0.2230 0.036 Uiso 1 calc . . R
C19 C 0.5738(2) 0.0727(2) 0.23758(15) 0.0273(6) Uani 1 d . . .
H19 H 0.6122 0.0126 0.2097 0.033 Uiso 1 calc . . R
C29 C 0.0682(3) 0.6773(2) 0.98588(16) 0.0310(7) Uani 1 d . . .
H29 H 0.0518 0.7047 0.9435 0.037 Uiso 1 calc . . R
C28 C 0.1561(2) 0.6063(2) 0.98221(15) 0.0280(6) Uani 1 d . . .
C27 C 0.4073(3) 0.5117(3) 0.85156(16) 0.0338(7) Uani 1 d . . .
H27 H 0.4871 0.4947 0.8554 0.041 Uiso 1 calc . . R
C26 C 0.3465(3) 0.5485(3) 0.91709(16) 0.0334(7) Uani 1 d . . .
H26 H 0.3858 0.5561 0.9643 0.040 Uiso 1 calc . . R
C25 C 0.2273(2) 0.5741(2) 0.91295(16) 0.0285(6) Uani 1 d . . .
C24 C 0.1737(3) 0.5676(3) 0.84140(17) 0.0345(7) Uani 1 d . . .
H24 H 0.0954 0.5879 0.8374 0.041 Uiso 1 calc . . R
C23 C 0.2357(3) 0.5311(3) 0.77598(16) 0.0328(7) Uani 1 d . . .
H23 H 0.1987 0.5278 0.7287 0.039 Uiso 1 calc . . R
C22 C 0.3515(3) 0.4998(2) 0.78038(15) 0.0274(6) Uani 1 d . . .
C20 C 0.4796(2) 0.1778(2) 0.43795(14) 0.0220(6) Uani 1 d . . .
C30 C 0.0002(3) 0.7117(3) 1.05127(16) 0.0320(7) Uani 1 d . . .
H30 H -0.0579 0.7609 1.0496 0.038 Uiso 1 calc . . R
C31 C 0.0157(2) 0.6762(2) 1.11620(15) 0.0275(6) Uani 1 d . . .
C32 C 0.1047(2) 0.5993(2) 1.11493(16) 0.0292(6) Uani 1 d . . .
C33 C 0.1743(2) 0.5644(2) 1.04865(16) 0.0283(6) Uani 1 d . . .
C34 C -0.0549(2) 0.7161(2) 1.18404(15) 0.0264(6) Uani 1 d . . .
C35 C -0.1770(2) 0.7340(2) 1.17592(15) 0.0281(6) Uani 1 d . . .
H35 H -0.2154 0.7176 1.1275 0.034 Uiso 1 calc . . R
C36 C -0.2420(2) 0.7759(2) 1.23895(15) 0.0266(6) Uani 1 d . . .
H36 H -0.3234 0.7871 1.2327 0.032 Uiso 1 calc . . R
C37 C -0.1855(2) 0.8010(2) 1.31119(15) 0.0245(6) Uani 1 d . . .
C38 C -0.0641(3) 0.7834(2) 1.31987(16) 0.0316(7) Uani 1 d . . .
H38 H -0.0256 0.8008 1.3683 0.038 Uiso 1 calc . . R
C39 C -0.0002(2) 0.7402(3) 1.25720(16) 0.0326(7) Uani 1 d . . .
H39 H 0.0804 0.7269 1.2639 0.039 Uiso 1 calc . . R
C40 C -0.2498(3) 0.8534(2) 1.38003(16) 0.0253(6) Uani 1 d . . .
C41 C 0.6742(3) 0.4836(3) 0.53113(18) 0.0345(7) Uani 1 d . . .
H41 H 0.6037 0.4712 0.4991 0.041 Uiso 1 calc . . R
C42 C 0.7687(3) 0.5690(3) 0.52482(18) 0.0350(7) Uani 1 d . . .
H42 H 0.7606 0.6135 0.4900 0.042 Uiso 1 calc . . R
C43 C 0.8759(3) 0.5880(3) 0.57102(17) 0.0316(7) Uani 1 d . . .
C44 C 0.8809(3) 0.5187(3) 0.62166(18) 0.0408(8) Uani 1 d . . .
H44 H 0.9512 0.5274 0.6533 0.049 Uiso 1 calc . . R
C45 C 0.7807(3) 0.4365(3) 0.62488(18) 0.0403(8) Uani 1 d . . .
H45 H 0.7851 0.3920 0.6600 0.048 Uiso 1 calc . . R
C46 C 0.9810(3) 0.6772(3) 0.56413(17) 0.0318(7) Uani 1 d . . .
C47 C 0.9614(3) 0.7750(3) 0.5403(2) 0.0461(9) Uani 1 d . . .
H47 H 0.8815 0.7877 0.5304 0.055 Uiso 1 calc . . R
C48 C 1.0606(3) 0.8536(3) 0.5313(2) 0.0458(9) Uani 1 d . . .
H48 H 1.0451 0.9187 0.5152 0.055 Uiso 1 calc . . R
C49 C 1.1960(3) 0.7482(3) 0.56874(17) 0.0352(7) Uani 1 d . . .
H49 H 1.2767 0.7382 0.5789 0.042 Uiso 1 calc . . R
C50 C 1.1019(3) 0.6660(3) 0.57963(18) 0.0351(7) Uani 1 d . . .
H50 H 1.1198 0.6031 0.5974 0.042 Uiso 1 calc . . R
C51 C 0.0039(4) 0.0673(4) 0.1118(3) 0.0763(13) Uani 1 d . . .
H51 H -0.0432 -0.0047 0.0907 0.092 Uiso 1 calc . . R
C52 C 0.0857(6) 0.2184(4) 0.2208(3) 0.120(2) Uani 1 d . . .
H52A H 0.1447 0.2080 0.2575 0.181 Uiso 1 calc . . GR
H52B H 0.0347 0.2738 0.2455 0.181 Uiso 1 calc . . GR
H52C H 0.1282 0.2465 0.1818 0.181 Uiso 1 calc . . GR
C53 C -0.0573(5) 0.0508(5) 0.2383(3) 0.1052(19) Uani 1 d . . .
H53A H -0.1179 0.0967 0.2617 0.158 Uiso 1 calc . . GR
H53B H -0.0011 0.0415 0.2770 0.158 Uiso 1 calc . . GR
H53C H -0.0976 -0.0244 0.2103 0.158 Uiso 1 calc . . GR
C21 C 0.4108(3) 0.4425(2) 0.71002(16) 0.0308(7) Uani 1 d . . .

loop_
_atom_site_aniso_label
_atom_site_aniso_U_11
_atom_site_aniso_U_22
_atom_site_aniso_U_33
_atom_site_aniso_U_23
_atom_site_aniso_U_13
_atom_site_aniso_U_12
Cd1 0.02316(10) 0.02548(11) 0.01488(10) 0.00463(8) 0.00549(7) 0.00483(8)
C1 0.0201(13) 0.0304(15) 0.0168(13) 0.0051(12) 0.0009(10) -0.0013(11)
O1 0.0354(11) 0.0387(12) 0.0192(10) 0.0110(9) 0.0051(8) 0.0101(9)
N1 0.0400(15) 0.0499(16) 0.0266(13) 0.0143(12) 0.0029(11) 0.0139(13)
S1 0.0446(5) 0.0694(6) 0.0333(4) 0.0218(4) 0.0078(4) 0.0266(4)
Cd2 0.02518(11) 0.02740(11) 0.01732(10) 0.00393(8) 0.00742(8) 0.00422(8)
C2 0.0237(13) 0.0302(15) 0.0153(13) 0.0046(11) 0.0020(10) -0.0014(11)
O2 0.0415(12) 0.0417(12) 0.0168(10) 0.0046(9) 0.0072(9) 0.0151(10)
N2 0.0412(15) 0.0494(16) 0.0257(13) 0.0162(12) 0.0081(11) 0.0159(13)
S2 0.0429(5) 0.0543(5) 0.0450(5) 0.0194(4) 0.0162(4) 0.0229(4)
N5 0.067(2) 0.0459(19) 0.068(2) 0.0185(17) 0.0152(18) 0.0087(16)
O5 0.0435(13) 0.0508(14) 0.0263(11) 0.0027(10) 0.0135(10) 0.0188(11)
C5 0.0295(14) 0.0291(15) 0.0163(13) 0.0047(11) 0.0022(11) 0.0000(12)
N4 0.0340(14) 0.0455(16) 0.0321(14) 0.0104(12) 0.0113(11) 0.0111(12)
O4 0.0253(10) 0.0378(11) 0.0216(10) 0.0169(9) 0.0063(8) 0.0075(8)
C4 0.0437(17) 0.0264(15) 0.0192(14) 0.0033(12) 0.0070(12) 0.0049(13)
N3 0.0374(14) 0.0374(14) 0.0405(15) 0.0090(12) 0.0158(12) 0.0143(12)
O3 0.0485(12) 0.0317(11) 0.0165(10) 0.0034(8) 0.0064(9) 0.0108(9)
C3 0.0427(17) 0.0287(15) 0.0187(14) 0.0087(12) 0.0030(12) 0.0050(13)
O6 0.0490(13) 0.0530(14) 0.0206(11) 0.0013(10) 0.0091(10) 0.0134(11)
C6 0.0335(15) 0.0384(17) 0.0218(15) 0.0123(13) 0.0034(12) 0.0115(13)
N6 0.0267(13) 0.0331(13) 0.0341(14) 0.0110(11) 0.0048(11) -0.0013(10)
N7 0.0268(13) 0.0364(14) 0.0303(13) 0.0115(11) 0.0026(10) -0.0017(11)
O7 0.0286(10) 0.0327(11) 0.0354(11) 0.0150(9) 0.0188(9) 0.0118(9)
C7 0.0291(15) 0.0361(16) 0.0218(14) 0.0074(12) 0.0061(12) 0.0104(13)
O8 0.0423(12) 0.0413(12) 0.0234(11) -0.0040(9) 0.0070(9) 0.0115(10)
C8 0.0313(15) 0.0294(15) 0.0151(13) 0.0071(11) 0.0027(11) 0.0011(12)
O9 0.106(3) 0.164(4) 0.086(3) 0.055(3) 0.020(2) 0.038(3)
C9 0.0361(16) 0.0251(14) 0.0182(13) 0.0070(11) 0.0016(12) 0.0039(12)
C17 0.0252(13) 0.0247(14) 0.0144(12) 0.0053(11) 0.0023(10) 0.0011(11)
C18 0.0291(14) 0.0276(14) 0.0184(13) 0.0108(11) 0.0007(11) 0.0054(12)
C10 0.0356(16) 0.0284(15) 0.0185(14) 0.0048(12) 0.0061(12) 0.0051(12)
C11 0.0350(15) 0.0277(15) 0.0155(13) 0.0057(11) 0.0029(11) 0.0008(12)
C14 0.0293(14) 0.0279(14) 0.0160(13) 0.0049(11) 0.0020(11) -0.0004(12)
C12 0.0331(16) 0.0441(18) 0.0188(14) 0.0123(13) -0.0001(12) 0.0043(13)
C16 0.0413(17) 0.0255(15) 0.0214(14) 0.0059(12) 0.0059(12) 0.0105(13)
C13 0.0298(15) 0.0406(17) 0.0220(14) 0.0093(13) 0.0066(12) 0.0051(13)
C15 0.0452(17) 0.0270(15) 0.0211(14) 0.0106(12) 0.0029(13) 0.0069(13)
C19 0.0313(15) 0.0307(15) 0.0204(14) 0.0061(12) 0.0047(11) 0.0066(12)
C29 0.0309(15) 0.0368(16) 0.0237(15) 0.0036(13) 0.0069(12) 0.0058(13)
C28 0.0274(14) 0.0274(15) 0.0248(15) -0.0008(12) 0.0092(12) 0.0009(12)
C27 0.0274(15) 0.0410(18) 0.0298(16) 0.0011(14) 0.0110(12) 0.0063(13)
C26 0.0294(15) 0.0431(18) 0.0233(15) 0.0011(13) 0.0052(12) 0.0027(13)
C25 0.0282(15) 0.0264(15) 0.0279(15) 0.0010(12) 0.0114(12) 0.0023(12)
C24 0.0303(16) 0.0397(17) 0.0340(17) 0.0057(14) 0.0100(13) 0.0119(13)
C23 0.0375(17) 0.0381(17) 0.0238(15) 0.0070(13) 0.0085(13) 0.0091(14)
C22 0.0341(15) 0.0229(14) 0.0233(14) 0.0016(12) 0.0121(12) 0.0035(12)
C20 0.0176(12) 0.0290(15) 0.0188(13) 0.0081(12) 0.0013(10) -0.0024(11)
C30 0.0297(15) 0.0357(17) 0.0306(16) 0.0040(13) 0.0103(13) 0.0115(13)
C31 0.0244(14) 0.0301(15) 0.0241(15) -0.0005(12) 0.0090(11) 0.0024(12)
C32 0.0261(14) 0.0309(15) 0.0268(15) 0.0000(13) 0.0086(12) 0.0029(12)
C33 0.0257(14) 0.0275(15) 0.0293(15) 0.0021(12) 0.0099(12) 0.0035(12)
C34 0.0250(14) 0.0286(15) 0.0240(14) 0.0018(12) 0.0101(11) 0.0055(12)
C35 0.0281(14) 0.0340(16) 0.0211(14) 0.0036(12) 0.0053(11) 0.0060(12)
C36 0.0206(13) 0.0311(15) 0.0279(15) 0.0055(12) 0.0058(11) 0.0054(11)
C37 0.0247(14) 0.0236(14) 0.0239(14) 0.0031(11) 0.0102(11) 0.0026(11)
C38 0.0287(15) 0.0385(17) 0.0234(15) -0.0010(13) 0.0039(12) 0.0053(13)
C39 0.0189(13) 0.0463(18) 0.0276(16) -0.0020(14) 0.0045(11) 0.0069(13)
C40 0.0319(15) 0.0202(14) 0.0272(15) 0.0094(12) 0.0139(12) 0.0071(12)
C41 0.0233(15) 0.0377(17) 0.0445(19) 0.0136(15) 0.0001(13) 0.0052(13)
C42 0.0261(15) 0.0376(17) 0.0466(19) 0.0215(15) 0.0027(13) 0.0034(13)
C43 0.0262(15) 0.0319(16) 0.0383(17) 0.0121(14) 0.0036(13) 0.0026(12)
C44 0.0342(17) 0.0448(19) 0.044(2) 0.0201(16) -0.0082(14) -0.0057(14)
C45 0.0456(19) 0.0415(19) 0.0355(18) 0.0200(15) -0.0021(15) -0.0063(15)
C46 0.0278(15) 0.0355(16) 0.0327(16) 0.0125(14) 0.0039(12) -0.0009(13)
C47 0.0281(16) 0.050(2) 0.069(2) 0.0349(19) -0.0022(16) 0.0028(15)
C48 0.0330(17) 0.045(2) 0.066(2) 0.0335(18) -0.0041(16) -0.0035(15)
C49 0.0239(15) 0.0387(17) 0.0424(18) 0.0096(15) 0.0028(13) 0.0037(13)
C50 0.0325(16) 0.0325(16) 0.0424(18) 0.0141(14) 0.0013(13) 0.0034(13)
C51 0.067(3) 0.081(3) 0.082(4) 0.011(3) 0.007(3) 0.029(3)
C52 0.174(6) 0.065(3) 0.108(5) 0.015(3) 0.010(4) -0.020(4)
C53 0.090(4) 0.102(4) 0.141(5) 0.064(4) 0.042(4) 0.009(3)
C21 0.0381(17) 0.0285(15) 0.0252(16) 0.0053(13) 0.0148(13) 0.0031(13)

loop_
_atom_type_symbol
_atom_type_description
_atom_type_scat_dispersion_real
_atom_type_scat_dispersion_imag
_atom_type_scat_source
C C 0.0033 0.0016 'International Tables Vol C Tables 4.2.6.8 and 6.1.1.4'
H H 0.0000 0.0000 'International Tables Vol C Tables 4.2.6.8 and 6.1.1.4'
Cd Cd -0.8075 1.2024 'International Tables Vol C Tables 4.2.6.8 and 6.1.1.4'
N N 0.0061 0.0033 'International Tables Vol C Tables 4.2.6.8 and 6.1.1.4'
O O 0.0106 0.0060 'International Tables Vol C Tables 4.2.6.8 and 6.1.1.4'
S S 0.1246 0.1234 'International Tables Vol C Tables 4.2.6.8 and 6.1.1.4'

loop_
_geom_angle_atom_site_label_1
_geom_angle_atom_site_label_2
_geom_angle_atom_site_label_3
_geom_angle
_geom_angle_site_symmetry_1
_geom_angle_site_symmetry_3
_geom_angle_publ_flag
C1 Cd1 C40 140.56(8) . 1_643 ?
O1 Cd1 C1 27.65(7) . . ?
O1 Cd1 O7 165.02(6) . 1_643 ?
O1 Cd1 C40 166.07(8) . 1_643 ?
O2 Cd1 C1 27.24(7) . . ?
O2 Cd1 O1 54.47(6) . . ?
O2 Cd1 O4 127.42(6) . 1_554 ?
O2 Cd1 O4 81.52(7) . 2_655 ?
O2 Cd1 N7 102.77(8) . 2_765 ?
O2 Cd1 O7 130.77(7) . 1_643 ?
O2 Cd1 O8 89.10(7) . 1_643 ?
O2 Cd1 C40 113.32(8) . 1_643 ?
O4 Cd1 C1 79.20(7) 2_655 . ?
O4 Cd1 C1 101.76(7) 1_554 . ?
O4 Cd1 O1 78.08(6) 1_554 . ?
O4 Cd1 O1 85.57(6) 2_655 . ?
O4 Cd1 O4 72.78(7) 1_554 2_655 ?
O4 Cd1 N7 97.67(7) 1_554 2_765 ?
O4 Cd1 O7 81.87(6) 2_655 1_643 ?
O4 Cd1 O7 90.37(6) 1_554 1_643 ?
O4 Cd1 O8 142.21(7) 1_554 1_643 ?
O4 Cd1 C40 115.74(8) 1_554 1_643 ?
O4 Cd1 C40 99.83(7) 2_655 1_643 ?
N7 Cd1 C1 100.41(8) 2_765 . ?
N7 Cd1 O1 89.64(7) 2_765 . ?
N7 Cd1 O4 170.02(7) 2_765 2_655 ?
N7 Cd1 O7 101.45(7) 2_765 1_643 ?
N7 Cd1 C40 86.84(8) 2_765 1_643 ?
O7 Cd1 C1 153.27(7) 1_643 . ?
O7 Cd1 C40 27.67(7) 1_643 1_643 ?
O8 Cd1 C1 115.73(8) 1_643 . ?
O8 Cd1 O1 139.29(7) 1_643 . ?
O8 Cd1 O4 108.51(7) 1_643 2_655 ?
O8 Cd1 N7 80.74(8) 1_643 2_765 ?
O8 Cd1 O7 53.73(7) 1_643 1_643 ?
O8 Cd1 C40 26.78(7) 1_643 1_643 ?
O1 C1 Cd1 65.95(13) . . ?
O1 C1 C2 120.6(2) . . ?
C2 C1 Cd1 164.22(18) . . ?
O2 C1 Cd1 55.99(13) . . ?
O2 C1 O1 120.5(2) . . ?
O2 C1 C2 118.8(2) . . ?
C1 O1 Cd1 86.40(15) . . ?
C1 O1 Cd2 151.86(17) . 1_554 ?
Cd2 O1 Cd1 112.87(7) 1_554 . ?
C9 N1 S1 106.31(19) . . ?
N1 S1 N2 101.63(13) . . ?
O1 Cd2 O6 155.91(7) 1_556 . ?
O1 Cd2 N6 84.38(8) 1_556 . ?
O1 Cd2 O7 85.61(7) 1_556 2_567 ?
O1 Cd2 C21 129.20(8) 1_556 . ?
O5 Cd2 O1 102.65(7) . 1_556 ?
O5 Cd2 O3 143.39(7) . . ?
O5 Cd2 O6 54.99(7) . . ?
O5 Cd2 N6 86.72(8) . . ?
O5 Cd2 O7 95.23(7) . 2_567 ?
O5 Cd2 C21 27.88(8) . . ?
O3 Cd2 O1 112.20(7) . 1_556 ?
O3 Cd2 O6 91.64(7) . . ?
O3 Cd2 N6 85.87(8) . . ?
O3 Cd2 O7 98.18(7) . 2_567 ?
O3 Cd2 C21 118.58(8) . . ?
O6 Cd2 C21 27.39(8) . . ?
N6 Cd2 O6 101.43(8) . . ?
N6 Cd2 C21 97.38(8) . . ?
O7 Cd2 O6 87.66(7) 2_567 . ?
O7 Cd2 N6 169.99(8) 2_567 . ?
O7 Cd2 C21 88.75(7) 2_567 . ?
C3 C2 C1 120.4(2) . . ?
C7 C2 C1 120.0(2) . . ?
C7 C2 C3 119.4(2) . . ?
C1 O2 Cd1 96.77(16) . . ?
C10 N2 S1 105.97(19) . . ?
N4 S2 N3 101.34(13) . . ?
C51 N5 C52 118.8(4) . . ?
C51 N5 C53 124.0(4) . . ?
C52 N5 C53 117.2(4) . . ?
C21 O5 Cd2 95.33(17) . . ?
C4 C5 C8 120.4(2) . . ?
C6 C5 C4 118.9(2) . . ?
C6 C5 C8 120.7(3) . . ?
C32 N4 S2 106.81(19) . . ?
Cd1 O4 Cd1 107.22(7) 1_556 2_655 ?
C20 O4 Cd1 117.68(15) . 2_655 ?
C20 O4 Cd1 135.04(16) . 1_556 ?
C5 C4 H4 119.7 . . ?
C3 C4 C5 120.7(3) . . ?
C3 C4 H4 119.7 . . ?
C33 N3 S2 106.38(19) . . ?
C20 O3 Cd2 109.70(17) . . ?
C2 C3 C4 120.0(3) . . ?
C2 C3 H3 120.0 . . ?
C4 C3 H3 120.0 . . ?
C21 O6 Cd2 86.37(17) . . ?
C5 C6 H6 119.9 . . ?
C7 C6 C5 120.3(3) . . ?
C7 C6 H6 119.9 . . ?
C41 N6 Cd2 123.54(19) . . ?
C45 N6 Cd2 119.16(19) . . ?
C45 N6 C41 116.9(2) . . ?
C48 N7 Cd1 114.3(2) . 2_765 ?
C49 N7 Cd1 128.69(19) . 2_765 ?
C49 N7 C48 116.5(2) . . ?
Cd2 O7 Cd1 108.24(7) 2_567 1_467 ?
C40 O7 Cd1 85.91(16) . 1_467 ?
C40 O7 Cd2 119.71(16) . 2_567 ?
C2 C7 H7 119.7 . . ?
C6 C7 C2 120.6(3) . . ?
C6 C7 H7 119.7 . . ?
C40 O8 Cd1 96.25(16) . 1_467 ?
C9 C8 C5 120.9(2) . . ?
C13 C8 C5 123.0(3) . . ?
C13 C8 C9 116.1(2) . . ?
N1 C9 C8 125.9(2) . . ?
N1 C9 C10 113.1(2) . . ?
C8 C9 C10 120.9(3) . . ?
C18 C17 C20 120.0(2) . . ?
C16 C17 C18 119.4(2) . . ?
C16 C17 C20 120.5(2) . . ?
C17 C18 H18 120.0 . . ?
C19 C18 C17 120.1(2) . . ?
C19 C18 H18 120.0 . . ?
N2 C10 C9 113.0(3) . . ?
N2 C10 C11 125.5(2) . . ?
C11 C10 C9 121.4(3) . . ?
C10 C11 C14 122.0(2) . . ?
C12 C11 C10 115.7(2) . . ?
C12 C11 C14 122.3(3) . . ?
C15 C14 C11 121.6(2) . . ?
C19 C14 C11 119.8(2) . . ?
C19 C14 C15 118.6(2) . . ?
C11 C12 H12 118.3 . . ?
C11 C12 C13 123.4(3) . . ?
C13 C12 H12 118.3 . . ?
C17 C16 H16 119.8 . . ?
C15 C16 C17 120.4(3) . . ?
C15 C16 H16 119.8 . . ?
C8 C13 C12 122.4(3) . . ?
C8 C13 H13 118.8 . . ?
C12 C13 H13 118.8 . . ?
C14 C15 H15 119.7 . . ?
C16 C15 C14 120.6(3) . . ?
C16 C15 H15 119.7 . . ?
C18 C19 C14 120.9(3) . . ?
C18 C19 H19 119.6 . . ?
C14 C19 H19 119.6 . . ?
C28 C29 H29 118.4 . . ?
C28 C29 C30 123.2(3) . . ?
C30 C29 H29 118.4 . . ?
C29 C28 C25 121.6(3) . . ?
C29 C28 C33 115.6(2) . . ?
C33 C28 C25 122.8(2) . . ?
C26 C27 H27 119.4 . . ?
C26 C27 C22 121.2(3) . . ?
C22 C27 H27 119.4 . . ?
C27 C26 H26 119.7 . . ?
C27 C26 C25 120.6(3) . . ?
C25 C26 H26 119.7 . . ?
C26 C25 C28 121.9(3) . . ?
C26 C25 C24 118.1(2) . . ?
C24 C25 C28 120.1(3) . . ?
C25 C24 H24 119.6 . . ?
C23 C24 C25 120.9(3) . . ?
C23 C24 H24 119.6 . . ?
C24 C23 H23 119.7 . . ?
C22 C23 C24 120.6(3) . . ?
C22 C23 H23 119.7 . . ?
C27 C22 C21 120.2(3) . . ?
C23 C22 C27 118.5(2) . . ?
C23 C22 C21 120.9(3) . . ?
O4 C20 C17 118.8(2) . . ?
O3 C20 O4 122.0(2) . . ?
O3 C20 C17 119.2(2) . . ?
C29 C30 H30 118.3 . . ?
C31 C30 C29 123.4(3) . . ?
C31 C30 H30 118.3 . . ?
C30 C31 C32 115.8(2) . . ?
C30 C31 C34 121.9(3) . . ?
C32 C31 C34 122.4(3) . . ?
N4 C32 C31 126.4(2) . . ?
N4 C32 C33 112.5(3) . . ?
C31 C32 C33 121.0(3) . . ?
N3 C33 C28 126.1(2) . . ?
N3 C33 C32 113.0(3) . . ?
C28 C33 C32 120.9(3) . . ?
C35 C34 C31 120.6(2) . . ?
C39 C34 C31 121.1(2) . . ?
C39 C34 C35 118.2(2) . . ?
C34 C35 H35 119.5 . . ?
C36 C35 C34 121.0(3) . . ?
C36 C35 H35 119.5 . . ?
C35 C36 H36 120.0 . . ?
C37 C36 C35 120.0(3) . . ?
C37 C36 H36 120.0 . . ?
C36 C37 C38 119.5(2) . . ?
C36 C37 C40 121.5(2) . . ?
C38 C37 C40 118.9(2) . . ?
C37 C38 H38 119.8 . . ?
C39 C38 C37 120.5(3) . . ?
C39 C38 H38 119.8 . . ?
C34 C39 H39 119.6 . . ?
C38 C39 C34 120.8(3) . . ?
C38 C39 H39 119.6 . . ?
O7 C40 Cd1 66.42(14) . 1_467 ?
O7 C40 C37 119.8(3) . . ?
O8 C40 Cd1 56.97(13) . 1_467 ?
O8 C40 O7 120.9(2) . . ?
O8 C40 C37 119.1(2) . . ?
C37 C40 Cd1 159.18(18) . 1_467 ?
N6 C41 H41 118.1 . . ?
N6 C41 C42 123.8(3) . . ?
C42 C41 H41 118.1 . . ?
C41 C42 H42 120.3 . . ?
C41 C42 C43 119.3(3) . . ?
C43 C42 H42 120.3 . . ?
C42 C43 C46 120.7(3) . . ?
C44 C43 C42 117.0(3) . . ?
C44 C43 C46 122.3(3) . . ?
C43 C44 H44 120.2 . . ?
C45 C44 C43 119.6(3) . . ?
C45 C44 H44 120.2 . . ?
N6 C45 C44 123.4(3) . . ?
N6 C45 H45 118.3 . . ?
C44 C45 H45 118.3 . . ?
C47 C46 C43 121.0(3) . . ?
C50 C46 C43 122.3(3) . . ?
C50 C46 C47 116.8(3) . . ?
C46 C47 H47 120.1 . . ?
C48 C47 C46 119.8(3) . . ?
C48 C47 H47 120.1 . . ?
N7 C48 C47 123.5(3) . . ?
N7 C48 H48 118.2 . . ?
C47 C48 H48 118.2 . . ?
N7 C49 H49 118.2 . . ?
N7 C49 C50 123.6(3) . . ?
C50 C49 H49 118.2 . . ?
C46 C50 H50 120.1 . . ?
C49 C50 C46 119.9(3) . . ?
C49 C50 H50 120.1 . . ?
N5 C51 H51 118.4 . . ?
O9 C51 N5 123.2(5) . . ?
O9 C51 H51 118.4 . . ?
N5 C52 H52A 109.5 . . ?
N5 C52 H52B 109.5 . . ?
N5 C52 H52C 109.5 . . ?
H52A C52 H52B 109.5 . . ?
H52A C52 H52C 109.5 . . ?
H52B C52 H52C 109.5 . . ?
N5 C53 H53A 109.5 . . ?
N5 C53 H53B 109.5 . . ?
N5 C53 H53C 109.5 . . ?
H53A C53 H53B 109.5 . . ?
H53A C53 H53C 109.5 . . ?
H53B C53 H53C 109.5 . . ?
O5 C21 Cd2 56.80(14) . . ?
O5 C21 C22 116.5(3) . . ?
O6 C21 Cd2 66.24(15) . . ?
O6 C21 O5 122.1(3) . . ?
O6 C21 C22 121.2(3) . . ?
C22 C21 Cd2 163.9(2) . . ?

loop_
_geom_bond_atom_site_label_1
_geom_bond_atom_site_label_2
_geom_bond_distance
_geom_bond_site_symmetry_2
_geom_bond_publ_flag
Cd1 C1 2.727(3) . ?
Cd1 O1 2.4954(18) . ?
Cd1 O2 2.2766(19) . ?
Cd1 O4 2.2914(18) 1_554 ?
Cd1 O4 2.4338(18) 2_655 ?
Cd1 N7 2.389(2) 2_765 ?
Cd1 O7 2.5287(19) 1_643 ?
Cd1 O8 2.3209(19) 1_643 ?
Cd1 C40 2.752(3) 1_643 ?
C1 O1 1.268(3) . ?
C1 C2 1.498(3) . ?
C1 O2 1.257(3) . ?
O1 Cd2 2.3097(19) 1_554 ?
N1 S1 1.609(3) . ?
N1 C9 1.348(3) . ?
S1 N2 1.611(2) . ?
Cd2 O1 2.3097(19) 1_556 ?
Cd2 O5 2.2645(19) . ?
Cd2 O3 2.2664(18) . ?
Cd2 O6 2.471(2) . ?
Cd2 N6 2.356(2) . ?
Cd2 O7 2.3302(18) 2_567 ?
Cd2 C21 2.695(3) . ?
C2 C3 1.385(4) . ?
C2 C7 1.385(4) . ?
N2 C10 1.356(4) . ?
S2 N4 1.607(2) . ?
S2 N3 1.611(3) . ?
N5 C51 1.337(5) . ?
N5 C52 1.441(5) . ?
N5 C53 1.441(5) . ?
O5 C21 1.265(3) . ?
C5 C4 1.390(4) . ?
C5 C6 1.389(4) . ?
C5 C8 1.483(3) . ?
N4 C32 1.350(4) . ?
O4 Cd1 2.2914(18) 1_556 ?
O4 Cd1 2.4338(17) 2_655 ?
O4 C20 1.281(3) . ?
C4 H4 0.9300 . ?
C4 C3 1.387(4) . ?
N3 C33 1.351(4) . ?
O3 C20 1.252(3) . ?
C3 H3 0.9300 . ?
O6 C21 1.242(3) . ?
C6 H6 0.9300 . ?
C6 C7 1.384(4) . ?
N6 C41 1.330(4) . ?
N6 C45 1.329(4) . ?
N7 Cd1 2.389(2) 2_765 ?
N7 C48 1.334(4) . ?
N7 C49 1.334(4) . ?
O7 Cd1 2.5287(19) 1_467 ?
O7 Cd2 2.3302(18) 2_567 ?
O7 C40 1.281(3) . ?
C7 H7 0.9300 . ?
O8 Cd1 2.3209(19) 1_467 ?
O8 C40 1.247(3) . ?
C8 C9 1.429(4) . ?
C8 C13 1.371(4) . ?
O9 C51 1.235(5) . ?
C9 C10 1.437(4) . ?
C17 C18 1.389(3) . ?
C17 C16 1.384(4) . ?
C17 C20 1.493(3) . ?
C18 H18 0.9300 . ?
C18 C19 1.382(3) . ?
C10 C11 1.421(4) . ?
C11 C14 1.480(3) . ?
C11 C12 1.373(4) . ?
C14 C15 1.393(4) . ?
C14 C19 1.389(4) . ?
C12 H12 0.9300 . ?
C12 C13 1.420(4) . ?
C16 H16 0.9300 . ?
C16 C15 1.382(4) . ?
C13 H13 0.9300 . ?
C15 H15 0.9300 . ?
C19 H19 0.9300 . ?
C29 H29 0.9300 . ?
C29 C28 1.363(4) . ?
C29 C30 1.421(4) . ?
C28 C25 1.493(3) . ?
C28 C33 1.434(4) . ?
C27 H27 0.9300 . ?
C27 C26 1.384(4) . ?
C27 C22 1.384(4) . ?
C26 H26 0.9300 . ?
C26 C25 1.387(4) . ?
C25 C24 1.394(4) . ?
C24 H24 0.9300 . ?
C24 C23 1.388(4) . ?
C23 H23 0.9300 . ?
C23 C22 1.379(4) . ?
C22 C21 1.502(3) . ?
C30 H30 0.9300 . ?
C30 C31 1.362(4) . ?
C31 C32 1.427(4) . ?
C31 C34 1.484(3) . ?
C32 C33 1.445(4) . ?
C34 C35 1.396(4) . ?
C34 C39 1.392(4) . ?
C35 H35 0.9300 . ?
C35 C36 1.387(3) . ?
C36 H36 0.9300 . ?
C36 C37 1.384(4) . ?
C37 C38 1.388(4) . ?
C37 C40 1.494(3) . ?
C38 H38 0.9300 . ?
C38 C39 1.379(4) . ?
C39 H39 0.9300 . ?
C40 Cd1 2.752(3) 1_467 ?
C41 H41 0.9300 . ?
C41 C42 1.380(4) . ?
C42 H42 0.9300 . ?
C42 C43 1.388(4) . ?
C43 C44 1.385(4) . ?
C43 C46 1.489(4) . ?
C44 H44 0.9300 . ?
C44 C45 1.383(4) . ?
C45 H45 0.9300 . ?
C46 C47 1.384(4) . ?
C46 C50 1.380(4) . ?
C47 H47 0.9300 . ?
C47 C48 1.377(4) . ?
C48 H48 0.9300 . ?
C49 H49 0.9300 . ?
C49 C50 1.377(4) . ?
C50 H50 0.9300 . ?
C51 H51 0.9300 . ?
C52 H52A 0.9600 . ?
C52 H52B 0.9600 . ?
C52 H52C 0.9600 . ?
C53 H53A 0.9600 . ?
C53 H53B 0.9600 . ?
C53 H53C 0.9600 . ?
